data_7023946
loop_
_publ_author_name
'Sun, Song'
'Ouyang, Hao'
'Luo, Yunjie'
'Zhang, Yong'
'Shen, Qi'
'Yao, Yingming'

_publ_section_title
;
 Synthesis of \b-diketiminate-ligated bimetallic and monometallic
 lanthanide amide complexes and their reactivity with isoprene and AlMe3.
;
_journal_issue 46
_journal_name_full 'Dalton transactions (Cambridge, England : 2003)'
_journal_page_first 16355
_journal_page_last 16364
_journal_paper_doi 10.1039/c3dt52014e
_journal_volume 42
_journal_year 2013
_chemical_formula_sum 'C31 H53 Al2 N2 Y'
_chemical_formula_weight 596.62
_chemical_name_systematic
; 
 ? 
;
_space_group_IT_number 14
_symmetry_cell_setting monoclinic
_symmetry_space_group_name_Hall '-P 2yn'
_symmetry_space_group_name_H-M 'P 1 21/n 1'
_atom_sites_solution_hydrogens geom
_atom_sites_solution_primary direct
_atom_sites_solution_secondary difmap
_audit_creation_method SHELXL-97
_cell_angle_alpha 90.00
_cell_angle_beta 98.252(3)
_cell_angle_gamma 90.00
_cell_formula_units_Z 4
_cell_length_a 12.6433(12)
_cell_length_b 20.8974(18)
_cell_length_c 13.2484(13)
_cell_measurement_reflns_used 13388
_cell_measurement_temperature 293(2)
_cell_measurement_theta_max 25.3491
_cell_measurement_theta_min 3.0957
_cell_volume 3464.1(6)
_computing_cell_refinement CrystalClear
_computing_data_collection CrystalClear
_computing_data_reduction CrystalStructure
_computing_structure_refinement 'SHELXL-97 (Sheldrick, 1997)'
_computing_structure_solution 'SHELXS-97 (Sheldrick, 1990)'
_diffrn_ambient_temperature 293(2)
_diffrn_detector_area_resol_mean 7.31
_diffrn_measured_fraction_theta_full 0.998
_diffrn_measured_fraction_theta_max 0.998
_diffrn_measurement_device_type 'Rigaku Mercury'
_diffrn_measurement_method \w
_diffrn_radiation_monochromator graphite
_diffrn_radiation_source 'fine-focus sealed tube'
_diffrn_radiation_type MoK\a
_diffrn_radiation_wavelength 0.71070
_diffrn_reflns_av_R_equivalents 0.0510
_diffrn_reflns_av_sigmaI/netI 0.0389
_diffrn_reflns_limit_h_max 15
_diffrn_reflns_limit_h_min -15
_diffrn_reflns_limit_k_max 21
_diffrn_reflns_limit_k_min -25
_diffrn_reflns_limit_l_max 15
_diffrn_reflns_limit_l_min -14
_diffrn_reflns_number 33231
_diffrn_reflns_theta_full 25.35
_diffrn_reflns_theta_max 25.35
_diffrn_reflns_theta_min 3.10
_exptl_absorpt_coefficient_mu 1.754
_exptl_absorpt_correction_T_max 0.5406
_exptl_absorpt_correction_T_min 0.3344
_exptl_absorpt_correction_type multi-scan
_exptl_crystal_colour colorless
_exptl_crystal_density_diffrn 1.144
_exptl_crystal_density_method 'not measured'
_exptl_crystal_description block
_exptl_crystal_F_000 1272
_exptl_crystal_size_max 0.80
_exptl_crystal_size_mid 0.70
_exptl_crystal_size_min 0.40
_refine_diff_density_max 0.431
_refine_diff_density_min -0.420
_refine_diff_density_rms 0.051
_refine_ls_extinction_method none
_refine_ls_goodness_of_fit_ref 1.070
_refine_ls_hydrogen_treatment mixed
_refine_ls_matrix_type full
_refine_ls_number_parameters 384
_refine_ls_number_reflns 6331
_refine_ls_number_restraints 0
_refine_ls_restrained_S_all 1.070
_refine_ls_R_factor_all 0.0701
_refine_ls_R_factor_gt 0.0578
_refine_ls_shift/su_max 0.001
_refine_ls_shift/su_mean 0.000
_refine_ls_structure_factor_coef Fsqd
_refine_ls_weighting_details 'calc w=1/[\s^2^(Fo^2^)+(0.0660P)^2^+2.9367P] where P=(Fo^2^+2Fc^2^)/3'
_refine_ls_weighting_scheme calc
_refine_ls_wR_factor_gt 0.1320
_refine_ls_wR_factor_ref 0.1386
_reflns_number_gt 5521
_reflns_number_total 6331
_reflns_threshold_expression >2sigma(I)
_cod_data_source_file c3dt52014e.txt
_cod_data_source_block complex8
_cod_database_code 7023946

loop_
_symmetry_equiv_pos_as_xyz
'x, y, z'
'-x+1/2, y+1/2, -z+1/2'
'-x, -y, -z'
'x-1/2, -y-1/2, z-1/2'

loop_
_atom_site_label
_atom_site_type_symbol
_atom_site_fract_x
_atom_site_fract_y
_atom_site_fract_z
_atom_site_U_iso_or_equiv
_atom_site_adp_type
_atom_site_occupancy
_atom_site_symmetry_multiplicity
_atom_site_calc_flag
_atom_site_refinement_flags
H292 H 0.973(5) 0.871(3) 0.466(5) 0.10(2) Uiso 1 1 d .
Y1 Y 0.93337(3) 0.785297(15) 0.60998(3) 0.03921(14) Uani 1 1 d .
Al1 Al 0.89236(11) 0.72148(6) 0.39417(9) 0.0528(3) Uani 1 1 d .
Al2 Al 1.08448(10) 0.90373(6) 0.63413(10) 0.0556(3) Uani 1 1 d .
N1 N 0.9241(2) 0.69861(13) 0.7200(2) 0.0392(7) Uani 1 1 d .
N2 N 0.8228(2) 0.82797(14) 0.7136(2) 0.0444(7) Uani 1 1 d .
C1 C 0.9516(4) 0.6570(2) 0.8973(3) 0.0664(12) Uani 1 1 d .
H1A H 0.9456 0.6163 0.8635 0.100 Uiso 1 1 calc R
H1B H 0.9008 0.6593 0.9445 0.100 Uiso 1 1 calc R
H1C H 1.0225 0.6619 0.9335 0.100 Uiso 1 1 calc R
C2 C 0.9293(3) 0.70992(17) 0.8189(3) 0.0432(9) Uani 1 1 d .
C3 C 0.9118(3) 0.77050(19) 0.8596(3) 0.0516(10) Uani 1 1 d .
H3 H 0.9448 0.7773 0.9261 0.062 Uiso 1 1 calc R
C4 C 0.8525(3) 0.82169(18) 0.8150(3) 0.0502(10) Uani 1 1 d .
C5 C 0.8198(4) 0.8718(2) 0.8875(4) 0.0747(14) Uani 1 1 d .
H5A H 0.8393 0.9135 0.8660 0.112 Uiso 1 1 calc R
H5B H 0.8555 0.8636 0.9552 0.112 Uiso 1 1 calc R
H5C H 0.7439 0.8700 0.8872 0.112 Uiso 1 1 calc R
C6 C 0.9140(3) 0.63233(16) 0.6853(3) 0.0406(8) Uani 1 1 d .
C7 C 1.0039(3) 0.59493(17) 0.6767(3) 0.0453(9) Uani 1 1 d .
C8 C 0.9870(4) 0.53242(18) 0.6407(3) 0.0588(11) Uani 1 1 d .
H8 H 1.0456 0.5065 0.6349 0.071 Uiso 1 1 calc R
C9 C 0.8868(4) 0.5085(2) 0.6140(4) 0.0663(12) Uani 1 1 d .
H9 H 0.8778 0.4668 0.5895 0.080 Uiso 1 1 calc R
C10 C 0.7989(4) 0.5456(2) 0.6230(3) 0.0618(11) Uani 1 1 d .
H10 H 0.7309 0.5285 0.6049 0.074 Uiso 1 1 calc R
C11 C 0.8100(3) 0.60796(18) 0.6587(3) 0.0492(9) Uani 1 1 d .
C12 C 1.1191(3) 0.61630(19) 0.7083(3) 0.0516(10) Uani 1 1 d .
H12 H 1.1188 0.6622 0.7234 0.062 Uiso 1 1 calc R
C13 C 1.1886(4) 0.6055(2) 0.6245(4) 0.0708(13) Uani 1 1 d .
H13A H 1.1992 0.5605 0.6160 0.106 Uiso 1 1 calc R
H13B H 1.2566 0.6261 0.6432 0.106 Uiso 1 1 calc R
H13C H 1.1538 0.6234 0.5616 0.106 Uiso 1 1 calc R
C14 C 1.1718(4) 0.5811(3) 0.8046(4) 0.0773(14) Uani 1 1 d .
H14A H 1.1329 0.5900 0.8601 0.116 Uiso 1 1 calc R
H14B H 1.2443 0.5955 0.8219 0.116 Uiso 1 1 calc R
H14C H 1.1712 0.5358 0.7919 0.116 Uiso 1 1 calc R
C15 C 0.7104(3) 0.6454(2) 0.6739(3) 0.0595(11) Uani 1 1 d .
H15 H 0.7295 0.6909 0.6761 0.071 Uiso 1 1 calc R
C16 C 0.6166(4) 0.6366(3) 0.5873(5) 0.0920(18) Uani 1 1 d .
H16A H 0.6419 0.6415 0.5227 0.138 Uiso 1 1 calc R
H16B H 0.5629 0.6683 0.5935 0.138 Uiso 1 1 calc R
H16C H 0.5867 0.5947 0.5915 0.138 Uiso 1 1 calc R
C17 C 0.6745(4) 0.6288(3) 0.7761(4) 0.0922(18) Uani 1 1 d .
H17A H 0.6556 0.5843 0.7767 0.138 Uiso 1 1 calc R
H17B H 0.6136 0.6544 0.7854 0.138 Uiso 1 1 calc R
H17C H 0.7317 0.6373 0.8303 0.138 Uiso 1 1 calc R
C18 C 0.7302(3) 0.86729(18) 0.6817(3) 0.0468(9) Uani 1 1 d .
C19 C 0.7397(4) 0.9297(2) 0.6478(4) 0.0624(11) Uani 1 1 d .
H19 H 0.8069 0.9475 0.6462 0.075 Uiso 1 1 calc R
C20 C 0.6488(4) 0.9650(2) 0.6163(4) 0.0718(13) Uani 1 1 d .
H20 H 0.6554 1.0065 0.5925 0.086 Uiso 1 1 calc R
C21 C 0.5497(4) 0.9405(2) 0.6194(3) 0.0665(12) Uani 1 1 d .
H21 H 0.4891 0.9649 0.5982 0.080 Uiso 1 1 calc R
C22 C 0.5403(4) 0.8793(2) 0.6543(3) 0.0655(12) Uani 1 1 d .
H22 H 0.4729 0.8623 0.6572 0.079 Uiso 1 1 calc R
C23 C 0.6298(3) 0.8428(2) 0.6849(3) 0.0567(10) Uani 1 1 d .
H23 H 0.6222 0.8013 0.7079 0.068 Uiso 1 1 calc R
C24 C 0.7767(4) 0.7610(3) 0.4718(4) 0.0536(10) Uani 1 1 d .
C25 C 1.0406(4) 0.7338(3) 0.4802(4) 0.0685(14) Uani 1 1 d .
C26 C 0.8716(4) 0.6286(2) 0.3833(4) 0.0748(14) Uani 1 1 d .
H26A H 0.7967 0.6190 0.3773 0.112 Uiso 1 1 calc R
H26B H 0.9086 0.6083 0.4431 0.112 Uiso 1 1 calc R
H26C H 0.8993 0.6131 0.3241 0.112 Uiso 1 1 calc R
C27 C 0.8907(4) 0.7701(2) 0.2669(3) 0.0673(12) Uani 1 1 d .
H27A H 0.9468 0.7551 0.2314 0.101 Uiso 1 1 calc R
H27B H 0.9014 0.8147 0.2825 0.101 Uiso 1 1 calc R
H27C H 0.8230 0.7644 0.2247 0.101 Uiso 1 1 calc R
C28 C 1.1081(4) 0.8189(3) 0.7150(4) 0.0605(12) Uani 1 1 d .
C29 C 0.9578(5) 0.8943(2) 0.5184(4) 0.0623(12) Uani 1 1 d .
C30 C 1.0529(5) 0.9695(3) 0.7322(4) 0.0891(16) Uani 1 1 d .
H30A H 1.1140 0.9751 0.7835 0.134 Uiso 1 1 calc R
H30B H 0.9928 0.9562 0.7638 0.134 Uiso 1 1 calc R
H30C H 1.0366 1.0092 0.6971 0.134 Uiso 1 1 calc R
C31 C 1.2115(4) 0.9160(3) 0.5675(4) 0.0871(16) Uani 1 1 d .
H31A H 1.2005 0.9517 0.5216 0.131 Uiso 1 1 calc R
H31B H 1.2241 0.8781 0.5300 0.131 Uiso 1 1 calc R
H31C H 1.2722 0.9242 0.6182 0.131 Uiso 1 1 calc R
H241 H 0.762(3) 0.802(2) 0.478(3) 0.061(14) Uiso 1 1 d .
H291 H 0.883(4) 0.894(2) 0.517(4) 0.082(16) Uiso 1 1 d .
H281 H 1.072(5) 0.809(3) 0.769(5) 0.10(2) Uiso 1 1 d .
H243 H 0.754(5) 0.743(3) 0.524(5) 0.10(2) Uiso 1 1 d .
H242 H 0.723(4) 0.750(3) 0.420(4) 0.087(16) Uiso 1 1 d .
H282 H 1.127(5) 0.782(3) 0.686(5) 0.10(2) Uiso 1 1 d .
H293 H 0.967(4) 0.940(3) 0.500(4) 0.083(15) Uiso 1 1 d .
H283 H 1.173(4) 0.837(3) 0.752(4) 0.091(17) Uiso 1 1 d .
H252 H 1.076(5) 0.776(3) 0.496(5) 0.11(2) Uiso 1 1 d .
H251 H 1.074(4) 0.717(2) 0.433(5) 0.083(17) Uiso 1 1 d .
H253 H 1.063(6) 0.710(3) 0.547(6) 0.15(3) Uiso 1 1 d .

loop_
_atom_site_aniso_label
_atom_site_aniso_U_11
_atom_site_aniso_U_22
_atom_site_aniso_U_33
_atom_site_aniso_U_23
_atom_site_aniso_U_13
_atom_site_aniso_U_12
Y1 0.0400(2) 0.0344(2) 0.0439(2) 0.00226(15) 0.00838(14) 0.00267(15)
Al1 0.0668(8) 0.0461(7) 0.0462(7) -0.0005(5) 0.0103(6) 0.0112(6)
Al2 0.0547(8) 0.0467(7) 0.0666(8) 0.0003(6) 0.0130(6) -0.0097(6)
N1 0.0426(17) 0.0292(15) 0.0463(18) 0.0040(12) 0.0082(13) 0.0032(12)
N2 0.0472(18) 0.0366(16) 0.0513(19) -0.0005(14) 0.0134(14) 0.0070(14)
C1 0.087(3) 0.061(3) 0.052(2) 0.011(2) 0.012(2) 0.012(2)
C2 0.046(2) 0.044(2) 0.040(2) 0.0040(16) 0.0067(16) 0.0055(16)
C3 0.060(3) 0.054(2) 0.041(2) -0.0075(17) 0.0057(18) 0.0059(19)
C4 0.055(2) 0.042(2) 0.056(2) -0.0103(18) 0.0162(19) 0.0030(18)
C5 0.093(4) 0.070(3) 0.060(3) -0.019(2) 0.010(2) 0.025(3)
C6 0.050(2) 0.0301(18) 0.042(2) 0.0065(15) 0.0082(16) 0.0013(16)
C7 0.055(2) 0.0352(19) 0.045(2) 0.0028(16) 0.0049(17) 0.0005(17)
C8 0.076(3) 0.033(2) 0.069(3) -0.0002(19) 0.015(2) 0.003(2)
C9 0.086(3) 0.037(2) 0.076(3) -0.010(2) 0.014(3) -0.014(2)
C10 0.065(3) 0.048(2) 0.071(3) 0.002(2) 0.008(2) -0.016(2)
C11 0.055(2) 0.046(2) 0.046(2) 0.0084(18) 0.0076(17) -0.0050(18)
C12 0.049(2) 0.038(2) 0.068(3) -0.0037(18) 0.0074(19) 0.0058(17)
C13 0.063(3) 0.064(3) 0.089(3) -0.003(3) 0.020(2) 0.007(2)
C14 0.070(3) 0.080(3) 0.078(3) 0.004(3) -0.001(3) 0.010(3)
C15 0.048(2) 0.057(3) 0.073(3) 0.012(2) 0.008(2) -0.004(2)
C16 0.061(3) 0.096(4) 0.111(4) 0.012(3) -0.013(3) -0.004(3)
C17 0.073(4) 0.117(5) 0.093(4) 0.028(3) 0.035(3) 0.013(3)
C18 0.051(2) 0.040(2) 0.051(2) -0.0034(17) 0.0145(17) 0.0062(17)
C19 0.060(3) 0.044(2) 0.086(3) -0.003(2) 0.020(2) 0.005(2)
C20 0.075(3) 0.051(3) 0.090(3) 0.009(2) 0.016(3) 0.019(2)
C21 0.062(3) 0.076(3) 0.060(3) -0.001(2) 0.004(2) 0.025(3)
C22 0.049(3) 0.082(3) 0.066(3) -0.007(2) 0.010(2) 0.004(2)
C23 0.053(3) 0.054(2) 0.065(3) 0.002(2) 0.016(2) 0.005(2)
C24 0.056(3) 0.055(3) 0.049(3) -0.001(2) 0.006(2) 0.002(2)
C25 0.064(3) 0.084(4) 0.059(3) -0.004(3) 0.015(2) 0.027(3)
C26 0.109(4) 0.049(3) 0.064(3) 0.001(2) 0.006(3) 0.012(3)
C27 0.077(3) 0.068(3) 0.059(3) 0.007(2) 0.015(2) 0.006(2)
C28 0.051(3) 0.060(3) 0.066(3) 0.007(2) -0.006(2) -0.007(2)
C29 0.065(3) 0.047(3) 0.074(3) 0.013(2) 0.009(2) -0.002(2)
C30 0.093(4) 0.069(3) 0.107(4) -0.023(3) 0.018(3) -0.013(3)
C31 0.077(4) 0.095(4) 0.094(4) -0.001(3) 0.029(3) -0.024(3)

loop_
_atom_type_symbol
_atom_type_description
_atom_type_scat_dispersion_real
_atom_type_scat_dispersion_imag
_atom_type_scat_source
C C 0.0033 0.0016 'International Tables Vol C Tables 4.2.6.8 and 6.1.1.4'
H H 0.0000 0.0000 'International Tables Vol C Tables 4.2.6.8 and 6.1.1.4'
N N 0.0061 0.0033 'International Tables Vol C Tables 4.2.6.8 and 6.1.1.4'
Y Y -2.7962 3.5667 'International Tables Vol C Tables 4.2.6.8 and 6.1.1.4'
Al Al 0.0645 0.0514 'International Tables Vol C Tables 4.2.6.8 and 6.1.1.4'

loop_
_geom_angle_atom_site_label_1
_geom_angle_atom_site_label_2
_geom_angle_atom_site_label_3
_geom_angle
N2 Y1 N1 80.66(10)
N2 Y1 C28 97.05(17)
N1 Y1 C28 89.44(13)
N2 Y1 C24 91.72(13)
N1 Y1 C24 100.94(14)
C28 Y1 C24 167.40(17)
N2 Y1 C25 174.00(15)
N1 Y1 C25 99.86(16)
C28 Y1 C25 88.9(2)
C24 Y1 C25 82.31(17)
N2 Y1 C29 93.55(16)
N1 Y1 C29 169.09(14)
C28 Y1 C29 82.07(16)
C24 Y1 C29 88.39(17)
C25 Y1 C29 86.9(2)
N2 Y1 H241 80.0(10)
N1 Y1 H241 114.3(10)
C28 Y1 H241 154.9(11)
C24 Y1 H241 19.8(10)
C25 Y1 H241 94.4(10)
C29 Y1 H241 73.3(10)
N2 Y1 H291 79.4(12)
N1 Y1 H291 159.1(12)
C28 Y1 H291 98.9(12)
C24 Y1 H291 73.7(11)
C25 Y1 H291 99.4(12)
C29 Y1 H291 20.9(12)
H241 Y1 H291 56.0(15)
N2 Y1 H243 79.7(14)
N1 Y1 H243 83.7(15)
C28 Y1 H243 172.8(15)
C24 Y1 H243 19.6(14)
C25 Y1 H243 94.4(14)
C29 Y1 H243 104.5(15)
H241 Y1 H243 31.2(16)
H291 Y1 H243 86.9(18)
N2 Y1 H282 114.7(14)
N1 Y1 H282 82.0(13)
C28 Y1 H282 20.8(13)
C24 Y1 H282 153.5(14)
C25 Y1 H282 71.2(14)
C29 Y1 H282 92.2(13)
H241 Y1 H282 160.4(17)
H291 Y1 H282 112.0(18)
H243 Y1 H282 157.6(19)
N2 Y1 H252 160.8(14)
N1 Y1 H252 114.9(14)
C28 Y1 H252 73.0(15)
C24 Y1 H252 96.0(15)
C25 Y1 H252 22.7(14)
C29 Y1 H252 69.2(14)
H241 Y1 H252 101.9(17)
H291 Y1 H252 85.9(18)
H243 Y1 H252 112(2)
H282 Y1 H252 60(2)
N2 Y1 H253 159.5(18)
N1 Y1 H253 79.3(18)
C28 Y1 H253 78.3(17)
C24 Y1 H253 96.5(18)
C25 Y1 H253 23.1(18)
C29 Y1 H253 105.4(18)
H241 Y1 H253 113(2)
H291 Y1 H253 121(2)
H243 Y1 H253 102(2)
H282 Y1 H253 58(2)
H252 Y1 H253 36(2)
C26 Al1 C27 117.6(2)
C26 Al1 C25 105.4(2)
C27 Al1 C25 107.8(2)
C26 Al1 C24 109.5(2)
C27 Al1 C24 107.3(2)
C25 Al1 C24 109.0(2)
C30 Al2 C31 117.6(3)
C30 Al2 C28 106.5(3)
C31 Al2 C28 106.2(3)
C30 Al2 C29 110.3(3)
C31 Al2 C29 106.1(3)
C28 Al2 C29 110.0(2)
C2 N1 C6 118.1(3)
C2 N1 Y1 118.6(2)
C6 N1 Y1 123.3(2)
C4 N2 C18 116.4(3)
C4 N2 Y1 117.0(2)
C18 N2 Y1 126.1(2)
C2 C1 H1A 109.5
C2 C1 H1B 109.5
H1A C1 H1B 109.5
C2 C1 H1C 109.5
H1A C1 H1C 109.5
H1B C1 H1C 109.5
N1 C2 C3 123.5(3)
N1 C2 C1 121.7(3)
C3 C2 C1 114.8(3)
C4 C3 C2 129.5(4)
C4 C3 H3 115.3
C2 C3 H3 115.3
N2 C4 C3 123.7(3)
N2 C4 C5 120.1(4)
C3 C4 C5 116.2(4)
C4 C5 H5A 109.5
C4 C5 H5B 109.5
H5A C5 H5B 109.5
C4 C5 H5C 109.5
H5A C5 H5C 109.5
H5B C5 H5C 109.5
C7 C6 C11 121.3(3)
C7 C6 N1 121.4(3)
C11 C6 N1 117.3(3)
C8 C7 C6 117.7(4)
C8 C7 C12 117.5(4)
C6 C7 C12 124.8(3)
C9 C8 C7 121.6(4)
C9 C8 H8 119.2
C7 C8 H8 119.2
C8 C9 C10 120.3(4)
C8 C9 H9 119.9
C10 C9 H9 119.9
C9 C10 C11 121.1(4)
C9 C10 H10 119.4
C11 C10 H10 119.4
C10 C11 C6 118.1(4)
C10 C11 C15 119.0(4)
C6 C11 C15 122.8(4)
C7 C12 C13 112.6(3)
C7 C12 C14 111.8(4)
C13 C12 C14 107.8(4)
C7 C12 H12 108.2
C13 C12 H12 108.2
C14 C12 H12 108.2
C12 C13 H13A 109.5
C12 C13 H13B 109.5
H13A C13 H13B 109.5
C12 C13 H13C 109.5
H13A C13 H13C 109.5
H13B C13 H13C 109.5
C12 C14 H14A 109.5
C12 C14 H14B 109.5
H14A C14 H14B 109.5
C12 C14 H14C 109.5
H14A C14 H14C 109.5
H14B C14 H14C 109.5
C11 C15 C17 111.0(4)
C11 C15 C16 113.8(4)
C17 C15 C16 109.8(4)
C11 C15 H15 107.3
C17 C15 H15 107.3
C16 C15 H15 107.3
C15 C16 H16A 109.5
C15 C16 H16B 109.5
H16A C16 H16B 109.5
C15 C16 H16C 109.5
H16A C16 H16C 109.5
H16B C16 H16C 109.5
C15 C17 H17A 109.5
C15 C17 H17B 109.5
H17A C17 H17B 109.5
C15 C17 H17C 109.5
H17A C17 H17C 109.5
H17B C17 H17C 109.5
C23 C18 C19 118.8(4)
C23 C18 N2 119.6(3)
C19 C18 N2 121.6(4)
C20 C19 C18 119.5(4)
C20 C19 H19 120.3
C18 C19 H19 120.3
C21 C20 C19 121.4(5)
C21 C20 H20 119.3
C19 C20 H20 119.3
C20 C21 C22 119.1(4)
C20 C21 H21 120.4
C22 C21 H21 120.4
C21 C22 C23 120.6(4)
C21 C22 H22 119.7
C23 C22 H22 119.7
C22 C23 C18 120.5(4)
C22 C23 H23 119.7
C18 C23 H23 119.7
Al1 C24 Y1 84.56(16)
Al1 C24 H241 127(3)
Y1 C24 H241 84(3)
Al1 C24 H243 124(4)
Y1 C24 H243 80(4)
H241 C24 H243 104(5)
Al1 C24 H242 92(3)
Y1 C24 H242 176(3)
H241 C24 H242 99(4)
H243 C24 H242 102(5)
Al1 C25 Y1 84.13(17)
Al1 C25 H252 125(4)
Y1 C25 H252 76(4)
Al1 C25 H251 93(4)
Y1 C25 H251 176(4)
H252 C25 H251 104(5)
Al1 C25 H253 122(4)
Y1 C25 H253 74(4)
H252 C25 H253 101(5)
H251 C25 H253 109(5)
Al1 C26 H26A 109.5
Al1 C26 H26B 109.5
H26A C26 H26B 109.5
Al1 C26 H26C 109.5
H26A C26 H26C 109.5
H26B C26 H26C 109.5
Al1 C27 H27A 109.5
Al1 C27 H27B 109.5
H27A C27 H27B 109.5
Al1 C27 H27C 109.5
H27A C27 H27C 109.5
H27B C27 H27C 109.5
Al2 C28 Y1 84.45(16)
Al2 C28 H281 123(4)
Y1 C28 H281 83(4)
Al2 C28 H282 122(4)
Y1 C28 H282 78(4)
H281 C28 H282 109(5)
Al2 C28 H283 89(3)
Y1 C28 H283 173(3)
H281 C28 H283 99(4)
H282 C28 H283 107(5)
Al2 C29 Y1 82.47(16)
Al2 C29 H292 114(4)
Y1 C29 H292 86(4)
Al2 C29 H291 134(3)
Y1 C29 H291 79(3)
H292 C29 H291 107(5)
Al2 C29 H293 89(3)
Y1 C29 H293 166(3)
H292 C29 H293 107(5)
H291 C29 H293 99(4)
Al2 C30 H30A 109.5
Al2 C30 H30B 109.5
H30A C30 H30B 109.5
Al2 C30 H30C 109.5
H30A C30 H30C 109.5
H30B C30 H30C 109.5
Al2 C31 H31A 109.5
Al2 C31 H31B 109.5
H31A C31 H31B 109.5
Al2 C31 H31C 109.5
H31A C31 H31C 109.5
H31B C31 H31C 109.5

loop_
_geom_bond_atom_site_label_1
_geom_bond_atom_site_label_2
_geom_bond_distance
Y1 N2 2.277(3)
Y1 N1 2.339(3)
Y1 C28 2.535(5)
Y1 C24 2.548(5)
Y1 C25 2.573(5)
Y1 C29 2.621(5)
Y1 H241 2.61(4)
Y1 H291 2.62(5)
Y1 H243 2.54(6)
Y1 H282 2.51(6)
Y1 H252 2.52(6)
Y1 H253 2.50(7)
Al1 C26 1.960(5)
Al1 C27 1.966(5)
Al1 C25 2.065(6)
Al1 C24 2.075(5)
Al2 C30 1.971(5)
Al2 C31 1.958(5)
Al2 C28 2.071(5)
Al2 C29 2.061(5)
N1 C2 1.324(5)
N1 C6 1.459(4)
N2 C4 1.349(5)
N2 C18 1.443(5)
C1 C2 1.515(5)
C1 H1A 0.9600
C1 H1B 0.9600
C1 H1C 0.9600
C2 C3 1.405(5)
C3 C4 1.389(6)
C3 H3 0.9300
C4 C5 1.519(5)
C5 H5A 0.9600
C5 H5B 0.9600
C5 H5C 0.9600
C6 C7 1.398(5)
C6 C11 1.407(5)
C7 C8 1.396(5)
C7 C12 1.523(5)
C8 C9 1.361(6)
C8 H8 0.9300
C9 C10 1.374(6)
C9 H9 0.9300
C10 C11 1.387(6)
C10 H10 0.9300
C11 C15 1.520(6)
C12 C13 1.528(6)
C12 C14 1.540(6)
C12 H12 0.9800
C13 H13A 0.9600
C13 H13B 0.9600
C13 H13C 0.9600
C14 H14A 0.9600
C14 H14B 0.9600
C14 H14C 0.9600
C15 C17 1.527(6)
C15 C16 1.539(6)
C15 H15 0.9800
C16 H16A 0.9600
C16 H16B 0.9600
C16 H16C 0.9600
C17 H17A 0.9600
C17 H17B 0.9600
C17 H17C 0.9600
C18 C23 1.375(6)
C18 C19 1.390(6)
C19 C20 1.379(6)
C19 H19 0.9300
C20 C21 1.359(7)
C20 H20 0.9300
C21 C22 1.371(7)
C21 H21 0.9300
C22 C23 1.376(6)
C22 H22 0.9300
C23 H23 0.9300
C24 H241 0.89(5)
C24 H243 0.87(6)
C24 H242 0.92(6)
C25 H252 1.01(6)
C25 H251 0.88(6)
C25 H253 1.02(8)
C26 H26A 0.9600
C26 H26B 0.9600
C26 H26C 0.9600
C27 H27A 0.9600
C27 H27B 0.9600
C27 H27C 0.9600
C28 H281 0.92(6)
C28 H282 0.91(6)
C28 H283 0.97(6)
C29 H292 0.90(6)
C29 H291 0.95(5)
C29 H293 0.99(5)
C30 H30A 0.9600
C30 H30B 0.9600
C30 H30C 0.9600
C31 H31A 0.9600
C31 H31B 0.9600
C31 H31C 0.9600

loop_
_geom_torsion_atom_site_label_1
_geom_torsion_atom_site_label_2
_geom_torsion_atom_site_label_3
_geom_torsion_atom_site_label_4
_geom_torsion
N2 Y1 N1 C2 -42.3(3)
C28 Y1 N1 C2 55.0(3)
C24 Y1 N1 C2 -132.2(3)
C25 Y1 N1 C2 143.8(3)
C29 Y1 N1 C2 16.2(9)
N2 Y1 N1 C6 138.5(3)
C28 Y1 N1 C6 -124.3(3)
C24 Y1 N1 C6 48.5(3)
C25 Y1 N1 C6 -35.5(3)
C29 Y1 N1 C6 -163.0(7)
N1 Y1 N2 C4 47.8(3)
C28 Y1 N2 C4 -40.5(3)
C24 Y1 N2 C4 148.6(3)
C25 Y1 N2 C4 143.2(15)
C29 Y1 N2 C4 -122.9(3)
N1 Y1 N2 C18 -139.7(3)
C28 Y1 N2 C18 132.1(3)
C24 Y1 N2 C18 -38.9(3)
C25 Y1 N2 C18 -44.2(16)
C29 Y1 N2 C18 49.6(3)
C6 N1 C2 C3 -163.2(4)
Y1 N1 C2 C3 17.5(5)
C6 N1 C2 C1 14.9(5)
Y1 N1 C2 C1 -164.5(3)
N1 C2 C3 C4 25.4(7)
C1 C2 C3 C4 -152.8(5)
C18 N2 C4 C3 156.2(4)
Y1 N2 C4 C3 -30.5(5)
C18 N2 C4 C5 -22.8(6)
Y1 N2 C4 C5 150.4(3)
C2 C3 C4 N2 -18.0(7)
C2 C3 C4 C5 161.1(4)
C2 N1 C6 C7 -90.8(4)
Y1 N1 C6 C7 88.5(4)
C2 N1 C6 C11 90.7(4)
Y1 N1 C6 C11 -90.0(3)
C11 C6 C7 C8 -0.1(5)
N1 C6 C7 C8 -178.6(3)
C11 C6 C7 C12 -177.1(3)
N1 C6 C7 C12 4.4(6)
C6 C7 C8 C9 0.6(6)
C12 C7 C8 C9 177.8(4)
C7 C8 C9 C10 -0.8(7)
C8 C9 C10 C11 0.4(7)
C9 C10 C11 C6 0.0(6)
C9 C10 C11 C15 -175.9(4)
C7 C6 C11 C10 -0.2(6)
N1 C6 C11 C10 178.4(3)
C7 C6 C11 C15 175.6(3)
N1 C6 C11 C15 -5.9(5)
C8 C7 C12 C13 53.6(5)
C6 C7 C12 C13 -129.5(4)
C8 C7 C12 C14 -68.0(5)
C6 C7 C12 C14 109.0(4)
C10 C11 C15 C17 82.0(5)
C6 C11 C15 C17 -93.7(5)
C10 C11 C15 C16 -42.5(5)
C6 C11 C15 C16 141.8(4)
C4 N2 C18 C23 -78.2(5)
Y1 N2 C18 C23 109.2(4)
C4 N2 C18 C19 101.8(4)
Y1 N2 C18 C19 -70.8(5)
C23 C18 C19 C20 -1.2(6)
N2 C18 C19 C20 178.8(4)
C18 C19 C20 C21 1.1(7)
C19 C20 C21 C22 -0.2(7)
C20 C21 C22 C23 -0.6(7)
C21 C22 C23 C18 0.4(7)
C19 C18 C23 C22 0.4(6)
N2 C18 C23 C22 -179.5(4)
C26 Al1 C24 Y1 112.82(19)
C27 Al1 C24 Y1 -118.45(19)
C25 Al1 C24 Y1 -2.0(3)
N2 Y1 C24 Al1 -177.91(16)
N1 Y1 C24 Al1 -97.10(16)
C28 Y1 C24 Al1 47.9(9)
C25 Y1 C24 Al1 1.5(2)
C29 Y1 C24 Al1 88.6(2)
C26 Al1 C25 Y1 -115.4(2)
C27 Al1 C25 Y1 118.11(19)
C24 Al1 C25 Y1 2.0(3)
N2 Y1 C25 Al1 3.9(17)
N1 Y1 C25 Al1 98.32(18)
C28 Y1 C25 Al1 -172.4(2)
C24 Y1 C25 Al1 -1.5(2)
C29 Y1 C25 Al1 -90.3(2)
C30 Al2 C28 Y1 110.8(2)
C31 Al2 C28 Y1 -123.1(2)
C29 Al2 C28 Y1 -8.7(3)
N2 Y1 C28 Al2 -86.12(19)
N1 Y1 C28 Al2 -166.63(19)
C24 Y1 C28 Al2 47.6(9)
C25 Y1 C28 Al2 93.5(2)
C29 Y1 C28 Al2 6.5(2)
C30 Al2 C29 Y1 -108.7(2)
C31 Al2 C29 Y1 122.9(2)
C28 Al2 C29 Y1 8.5(3)
N2 Y1 C29 Al2 90.07(18)
N1 Y1 C29 Al2 32.6(9)
C28 Y1 C29 Al2 -6.6(2)
C24 Y1 C29 Al2 -178.3(2)
C25 Y1 C29 Al2 -95.9(2)
